data_2226655
loop_
_publ_author_name
'He, Li-Ping'
'Yang, Xiao-Ming'
'Pang, Dao-Lin'
'Li, Hui-Zhang'
'Li, Fang'

_publ_section_title
;
 <i>N</i>-(4-Nitrophenethyl)formamide
;
_journal_coeditor_code RZ2462
_journal_issue 7
_journal_name_full 'Acta Crystallographica Section E'
_journal_page_first o1721
_journal_paper_doi 10.1107/S1600536810022737
_journal_volume 66
_journal_year 2010
_chemical_formula_iupac 'C9 H10 N2 O3'
_chemical_formula_moiety 'C9 H10 N2 O3'
_chemical_formula_sum 'C9 H10 N2 O3'
_chemical_formula_weight 194.19
_chemical_name_systematic
;
<i>N</i>-(4-Nitrophenethyl)formamide
;
_space_group_IT_number 14
_symmetry_cell_setting monoclinic
_symmetry_space_group_name_Hall '-P 2ybc'
_symmetry_space_group_name_H-M 'P 1 21/c 1'
_atom_sites_solution_hydrogens geom
_atom_sites_solution_primary direct
_atom_sites_solution_secondary difmap
_cell_angle_alpha 90.00
_cell_angle_beta 93.021(2)
_cell_angle_gamma 90.00
_cell_formula_units_Z 4
_cell_length_a 4.47540(10)
_cell_length_b 17.6664(5)
_cell_length_c 12.1548(4)
_cell_measurement_reflns_used 3623
_cell_measurement_temperature 296(2)
_cell_measurement_theta_max 26.79
_cell_measurement_theta_min 2.85
_cell_volume 959.67(5)
_computing_cell_refinement 'SAINT (Bruker, 2001)'
_computing_data_collection 'SMART (Bruker, 2001)'
_computing_data_reduction 'SAINT (Bruker, 2001)'
_computing_molecular_graphics 'SHELXTL (Sheldrick, 2008)'
_computing_publication_material 'SHELXTL (Sheldrick, 2008)'
_computing_structure_refinement 'SHELXL97 (Sheldrick, 2008)'
_computing_structure_solution 'SHELXS97 (Sheldrick, 2008)'
_diffrn_ambient_temperature 296(2)
_diffrn_measured_fraction_theta_full 0.993
_diffrn_measured_fraction_theta_max 0.993
_diffrn_measurement_device_type 'Bruker SMART CCD area-detector'
_diffrn_measurement_method 'phi and omega scans'
_diffrn_radiation_monochromator graphite
_diffrn_radiation_source 'fine-focus sealed tube'
_diffrn_radiation_type MoK\a
_diffrn_radiation_wavelength 0.71073
_diffrn_reflns_av_R_equivalents 0.0417
_diffrn_reflns_av_sigmaI/netI 0.0276
_diffrn_reflns_limit_h_max 5
_diffrn_reflns_limit_h_min -5
_diffrn_reflns_limit_k_max 23
_diffrn_reflns_limit_k_min -23
_diffrn_reflns_limit_l_max 15
_diffrn_reflns_limit_l_min -14
_diffrn_reflns_number 13857
_diffrn_reflns_theta_full 27.67
_diffrn_reflns_theta_max 27.67
_diffrn_reflns_theta_min 2.04
_exptl_absorpt_coefficient_mu 0.103
_exptl_absorpt_correction_T_max 1.000
_exptl_absorpt_correction_T_min 0.681
_exptl_absorpt_correction_type multi-scan
_exptl_absorpt_process_details '(SADABS; Bruker, 2001)'
_exptl_crystal_colour colourless
_exptl_crystal_density_diffrn 1.344
_exptl_crystal_density_method 'not measured'
_exptl_crystal_description block
_exptl_crystal_F_000 408
_exptl_crystal_size_max 0.42
_exptl_crystal_size_mid 0.30
_exptl_crystal_size_min 0.28
_refine_diff_density_max 0.139
_refine_diff_density_min -0.182
_refine_ls_extinction_method none
_refine_ls_goodness_of_fit_ref 1.007
_refine_ls_hydrogen_treatment refall
_refine_ls_matrix_type full
_refine_ls_number_parameters 167
_refine_ls_number_reflns 2218
_refine_ls_number_restraints 0
_refine_ls_restrained_S_all 1.007
_refine_ls_R_factor_all 0.0830
_refine_ls_R_factor_gt 0.0498
_refine_ls_shift/su_max 0.001
_refine_ls_shift/su_mean 0.000
_refine_ls_structure_factor_coef Fsqd
_refine_ls_weighting_details 'calc w=1/[\s^2^(Fo^2^)+(0.0811P)^2^+0.1200P] where P=(Fo^2^+2Fc^2^)/3'
_refine_ls_weighting_scheme calc
_refine_ls_wR_factor_gt 0.1370
_refine_ls_wR_factor_ref 0.1574
_reflns_number_gt 1407
_reflns_number_total 2218
_reflns_threshold_expression I>2sigma(I)
_cod_data_source_file rz2462.cif
_cod_data_source_block I
_cod_original_sg_symbol_H-M 'P 21/c'
_cod_database_code 2226655
_cod_database_fobs_code 2226655

loop_
_symmetry_equiv_pos_as_xyz
'x, y, z'
'-x, y+1/2, -z+1/2'
'-x, -y, -z'
'x, -y-1/2, z-1/2'

loop_
_atom_site_type_symbol
_atom_site_label
_atom_site_fract_x
_atom_site_fract_y
_atom_site_fract_z
_atom_site_U_iso_or_equiv
_atom_site_adp_type
_atom_site_calc_flag
_atom_site_refinement_flags
_atom_site_occupancy
_atom_site_disorder_assembly
_atom_site_disorder_group
O O1 0.5315(4) 0.72237(8) 0.42543(13) 0.1333(6) Uani d . 1 . .
O O2 0.4550(3) 0.60396(8) 0.40908(10) 0.1023(5) Uani d . 1 . .
O O3 0.9148(2) 0.59710(8) 1.14237(8) 0.0752(4) Uani d . 1 . .
N N1 0.5726(4) 0.65789(9) 0.45577(11) 0.0761(4) Uani d . 1 . .
N N2 1.3195(3) 0.60193(8) 1.04270(10) 0.0584(3) Uani d . 1 . .
H H2B 1.490(4) 0.6035(9) 1.0442(13) 0.070(5) Uiso d . 1 . .
C C1 0.7721(3) 0.64453(9) 0.55324(11) 0.0543(4) Uani d . 1 . .
C C2 0.8835(4) 0.70538(9) 0.61230(13) 0.0663(4) Uani d . 1 . .
H H2A 0.822(4) 0.7538(11) 0.5958(13) 0.081(5) Uiso d . 1 . .
C C3 1.0705(4) 0.69170(9) 0.70433(12) 0.0630(4) Uani d . 1 . .
H H3A 1.147(4) 0.7334(10) 0.7418(12) 0.073(5) Uiso d . 1 . .
C C4 1.1450(3) 0.61872(8) 0.73625(10) 0.0506(4) Uani d . 1 . .
C C5 1.0275(3) 0.55894(8) 0.67502(11) 0.0548(4) Uani d . 1 . .
H H5A 1.082(3) 0.5077(9) 0.6967(12) 0.071(5) Uiso d . 1 . .
C C6 0.8387(3) 0.57117(9) 0.58309(11) 0.0564(4) Uani d . 1 . .
H H6A 0.757(3) 0.5311(9) 0.5390(13) 0.067(4) Uiso d . 1 . .
C C7 1.3374(3) 0.60491(10) 0.84010(12) 0.0580(4) Uani d . 1 . .
H H7B 1.495(4) 0.6414(9) 0.8473(12) 0.072(5) Uiso d . 1 . .
H H7A 1.423(4) 0.5531(10) 0.8403(13) 0.076(5) Uiso d . 1 . .
C C8 1.1484(3) 0.61015(11) 0.93831(12) 0.0632(5) Uani d . 1 . .
H H8B 1.046(4) 0.6620(10) 0.9389(14) 0.088(5) Uiso d . 1 . .
H H8A 0.986(4) 0.5736(10) 0.9354(14) 0.080(5) Uiso d . 1 . .
C C9 1.1853(3) 0.59714(9) 1.13538(12) 0.0564(4) Uani d . 1 . .
H H9A 1.322(3) 0.5926(8) 1.1993(13) 0.058(4) Uiso d . 1 . .

loop_
_atom_site_aniso_label
_atom_site_aniso_U_11
_atom_site_aniso_U_22
_atom_site_aniso_U_33
_atom_site_aniso_U_12
_atom_site_aniso_U_13
_atom_site_aniso_U_23
O1 0.1864(15) 0.0955(10) 0.1094(10) 0.0058(11) -0.0736(10) 0.0306(8)
O2 0.1260(11) 0.1099(10) 0.0660(7) -0.0225(8) -0.0411(7) 0.0019(7)
O3 0.0479(6) 0.1188(9) 0.0581(6) 0.0041(6) -0.0059(5) 0.0155(6)
N1 0.0876(10) 0.0875(10) 0.0510(7) -0.0011(9) -0.0159(7) 0.0113(7)
N2 0.0391(6) 0.0883(9) 0.0464(6) 0.0004(6) -0.0107(5) 0.0035(6)
C1 0.0570(8) 0.0655(9) 0.0397(6) -0.0022(7) -0.0033(6) 0.0050(6)
C2 0.0838(11) 0.0552(9) 0.0585(9) -0.0023(8) -0.0116(8) 0.0093(7)
C3 0.0735(10) 0.0592(9) 0.0548(8) -0.0111(8) -0.0107(7) -0.0028(7)
C4 0.0462(7) 0.0644(9) 0.0412(6) 0.0000(6) 0.0013(5) 0.0016(6)
C5 0.0587(8) 0.0552(8) 0.0502(7) 0.0058(7) 0.0001(6) 0.0028(6)
C6 0.0620(9) 0.0601(9) 0.0463(7) -0.0029(7) -0.0025(6) -0.0040(6)
C7 0.0467(8) 0.0772(10) 0.0490(8) 0.0034(8) -0.0064(6) 0.0016(7)
C8 0.0449(8) 0.0979(12) 0.0456(7) 0.0021(8) -0.0109(6) 0.0008(8)
C9 0.0497(8) 0.0704(9) 0.0474(7) 0.0032(7) -0.0149(6) 0.0069(7)

loop_
_atom_type_symbol
_atom_type_description
_atom_type_scat_dispersion_real
_atom_type_scat_dispersion_imag
_atom_type_scat_source
C C 0.0033 0.0016 'International Tables Vol C Tables 4.2.6.8 and 6.1.1.4'
H H 0.0000 0.0000 'International Tables Vol C Tables 4.2.6.8 and 6.1.1.4'
N N 0.0061 0.0033 'International Tables Vol C Tables 4.2.6.8 and 6.1.1.4'
O O 0.0106 0.0060 'International Tables Vol C Tables 4.2.6.8 and 6.1.1.4'

loop_
_geom_angle_atom_site_label_1
_geom_angle_atom_site_label_2
_geom_angle_atom_site_label_3
_geom_angle_site_symmetry_1
_geom_angle_site_symmetry_3
_geom_angle
_geom_angle_publ_flag
O1 N1 O2 . . 122.79(15) ?
O1 N1 C1 . . 118.37(15) ?
O2 N1 C1 . . 118.83(14) ?
C9 N2 C8 . . 120.92(13) ?
C9 N2 H2B . . 119.1(13) ?
C8 N2 H2B . . 119.8(13) ?
C2 C1 C6 . . 122.21(13) ?
C2 C1 N1 . . 119.10(14) ?
C6 C1 N1 . . 118.69(13) ?
C1 C2 C3 . . 118.31(14) ?
C1 C2 H2A . . 121.4(11) ?
C3 C2 H2A . . 120.0(10) ?
C4 C3 C2 . . 121.13(14) ?
C4 C3 H3A . . 121.9(10) ?
C2 C3 H3A . . 116.9(10) ?
C5 C4 C3 . . 118.88(13) ?
C5 C4 C7 . . 120.77(13) ?
C3 C4 C7 . . 120.26(13) ?
C4 C5 C6 . . 121.06(14) ?
C4 C5 H5A . . 118.9(9) ?
C6 C5 H5A . . 120.0(9) ?
C1 C6 C5 . . 118.40(14) ?
C1 C6 H6A . . 118.9(9) ?
C5 C6 H6A . . 122.7(9) ?
C8 C7 C4 . . 109.53(12) ?
C8 C7 H7B . . 109.3(10) ?
C4 C7 H7B . . 110.7(10) ?
C8 C7 H7A . . 106.8(9) ?
C4 C7 H7A . . 110.7(9) ?
H7B C7 H7A . . 109.7(14) ?
N2 C8 C7 . . 113.25(12) ?
N2 C8 H8B . . 107.4(10) ?
C7 C8 H8B . . 109.4(10) ?
N2 C8 H8A . . 108.9(10) ?
C7 C8 H8A . . 112.4(10) ?
H8B C8 H8A . . 105.1(15) ?
O3 C9 N2 . . 124.31(13) ?
O3 C9 H9A . . 122.2(9) ?
N2 C9 H9A . . 113.5(9) ?

loop_
_geom_bond_atom_site_label_1
_geom_bond_atom_site_label_2
_geom_bond_site_symmetry_2
_geom_bond_distance
_geom_bond_publ_flag
O1 N1 . 1.208(2) ?
O2 N1 . 1.2147(19) ?
O3 C9 . 1.2182(18) ?
N1 C1 . 1.4647(18) ?
N2 C9 . 1.3070(19) ?
N2 C8 . 1.4542(18) ?
N2 H2B . 0.762(18) ?
C1 C2 . 1.372(2) ?
C1 C6 . 1.374(2) ?
C2 C3 . 1.382(2) ?
C2 H2A . 0.917(18) ?
C3 C4 . 1.382(2) ?
C3 H3A . 0.922(17) ?
C4 C5 . 1.380(2) ?
C4 C7 . 1.5099(19) ?
C5 C6 . 1.382(2) ?
C5 H5A . 0.971(16) ?
C6 H6A . 0.950(16) ?
C7 C8 . 1.502(2) ?
C7 H7B . 0.957(17) ?
C7 H7A . 0.993(17) ?
C8 H8B . 1.025(18) ?
C8 H8A . 0.971(18) ?
C9 H9A . 0.967(15) ?

loop_
_geom_hbond_atom_site_label_D
_geom_hbond_atom_site_label_H
_geom_hbond_atom_site_label_A
_geom_hbond_site_symmetry_A
_geom_hbond_distance_DH
_geom_hbond_distance_HA
_geom_hbond_distance_DA
_geom_hbond_angle_DHA
N2 H2B O3 1_655 0.762(18) 2.194(18) 2.8692(15) 148.1(16)

loop_
_geom_torsion_atom_site_label_1
_geom_torsion_atom_site_label_2
_geom_torsion_atom_site_label_3
_geom_torsion_atom_site_label_4
_geom_torsion_site_symmetry_1
_geom_torsion_site_symmetry_2
_geom_torsion_site_symmetry_3
_geom_torsion_site_symmetry_4
_geom_torsion
_geom_torsion_publ_flag
O1 N1 C1 C2 . . . . 5.8(2) ?
O2 N1 C1 C2 . . . . -173.98(16) ?
O1 N1 C1 C6 . . . . -174.89(17) ?
O2 N1 C1 C6 . . . . 5.3(2) ?
C6 C1 C2 C3 . . . . 0.5(3) ?
N1 C1 C2 C3 . . . . 179.72(14) ?
C1 C2 C3 C4 . . . . 0.2(3) ?
C2 C3 C4 C5 . . . . -0.5(2) ?
C2 C3 C4 C7 . . . . -177.03(15) ?
C3 C4 C5 C6 . . . . 0.1(2) ?
C7 C4 C5 C6 . . . . 176.62(13) ?
C2 C1 C6 C5 . . . . -0.8(2) ?
N1 C1 C6 C5 . . . . 179.90(13) ?
C4 C5 C6 C1 . . . . 0.5(2) ?
C5 C4 C7 C8 . . . . -96.40(17) ?
C3 C4 C7 C8 . . . . 80.06(18) ?
C9 N2 C8 C7 . . . . -172.75(15) ?
C4 C7 C8 N2 . . . . -176.62(13) ?
C8 N2 C9 O3 . . . . 2.0(2) ?

loop_
_cod_related_entry_id
_cod_related_entry_database
_cod_related_entry_code
1 ChemSpider 24745320
